data_7717139
loop_
_publ_author_name
'Chen, Feng-Li'
'Liu, Xin-Li'
'Zhao, Yue'
'Li, Gang'
'Gao, Bo-Hong'
'Wang, Xin-Yi'

_publ_section_title
;
 Spin crossover Fe<sup>III</sup> complexes with a substituted Hqnal
 ligand: effects of anions and solvents.
;
_journal_issue 42
_journal_name_full 'Dalton transactions (Cambridge, England : 2003)'
_journal_page_first 17233
_journal_page_last 17243
_journal_paper_doi 10.1039/d4dt01954g
_journal_volume 53
_journal_year 2024
_chemical_formula_moiety 'C40 H24 Br2 Fe N4 O2, C F3 O3 S, H2 O, 2(C H4 O)'
_chemical_formula_sum 'C43 H34 Br2 F3 Fe N4 O8 S'
_chemical_formula_weight 1039.47
_space_group_crystal_system triclinic
_space_group_IT_number 2
_space_group_name_Hall '-P 1'
_space_group_name_H-M_alt 'P -1'
_atom_sites_solution_hydrogens mixed
_audit_creation_date 2024-07-03
_audit_creation_method
;
Olex2 1.5
(compiled 2024.02.16 svn.r378c4104 for OlexSys, GUI svn.r6928)
;
_audit_update_record
;
2024-07-03 deposited with the CCDC.	2024-10-02 downloaded from the CCDC.
;
_cell_angle_alpha 71.329(5)
_cell_angle_beta 73.875(5)
_cell_angle_gamma 83.853(5)
_cell_formula_units_Z 2
_cell_length_a 12.0896(18)
_cell_length_b 13.4142(19)
_cell_length_c 13.4157(18)
_cell_measurement_reflns_used 9439
_cell_measurement_temperature 100.00
_cell_measurement_theta_max 54.21
_cell_measurement_theta_min 3.03
_cell_volume 1979.7(5)
_computing_molecular_graphics 'Olex2 1.5 (Dolomanov et al., 2009)'
_computing_publication_material 'Olex2 1.5 (Dolomanov et al., 2009)'
_computing_structure_refinement 'SHELXL 2018/3 (Sheldrick, 2015)'
_computing_structure_solution 'SHELXT 2018/2 (Sheldrick, 2018)'
_diffrn_ambient_temperature 100.00
_diffrn_measured_fraction_theta_full 0.978
_diffrn_measured_fraction_theta_max 0.971
_diffrn_measurement_device_type 'Bruker APEX-II CCD'
_diffrn_radiation_type GaK\a
_diffrn_radiation_wavelength 1.34139
_diffrn_reflns_av_R_equivalents 0.0665
_diffrn_reflns_av_unetI/netI 0.0720
_diffrn_reflns_Laue_measured_fraction_full 0.978
_diffrn_reflns_Laue_measured_fraction_max 0.971
_diffrn_reflns_limit_h_max 14
_diffrn_reflns_limit_h_min -14
_diffrn_reflns_limit_k_max 15
_diffrn_reflns_limit_k_min -16
_diffrn_reflns_limit_l_max 15
_diffrn_reflns_limit_l_min -16
_diffrn_reflns_number 22950
_diffrn_reflns_point_group_measured_fraction_full 0.978
_diffrn_reflns_point_group_measured_fraction_max 0.971
_diffrn_reflns_theta_full 53.594
_diffrn_reflns_theta_max 54.257
_diffrn_reflns_theta_min 3.026
_exptl_absorpt_coefficient_mu 4.441
_exptl_crystal_colour 'dull dark black'
_exptl_crystal_colour_lustre dull
_exptl_crystal_colour_modifier dark
_exptl_crystal_colour_primary black
_exptl_crystal_density_diffrn 1.744
_exptl_crystal_description block
_exptl_crystal_F_000 1046
_exptl_crystal_size_max 0.13
_exptl_crystal_size_mid 0.12
_exptl_crystal_size_min 0.11
_refine_diff_density_max 0.659
_refine_diff_density_min -0.902
_refine_diff_density_rms 0.130
_refine_ls_extinction_coef 0.0009(3)
_refine_ls_extinction_expression Fc^*^=kFc[1+0.001xFc^2^\l^3^/sin(2\q)]^-1/4^
_refine_ls_extinction_method 'SHELXL-2018/3 (Sheldrick 2018)'
_refine_ls_goodness_of_fit_ref 1.116
_refine_ls_hydrogen_treatment constr
_refine_ls_matrix_type full
_refine_ls_number_parameters 606
_refine_ls_number_reflns 7137
_refine_ls_number_restraints 89
_refine_ls_restrained_S_all 1.127
_refine_ls_R_factor_all 0.0920
_refine_ls_R_factor_gt 0.0631
_refine_ls_shift/su_max 0.001
_refine_ls_shift/su_mean 0.000
_refine_ls_structure_factor_coef Fsqd
_refine_ls_weighting_details 'w=1/[\s^2^(Fo^2^)+(0.1058P)^2^+0.9848P] where P=(Fo^2^+2Fc^2^)/3'
_refine_ls_weighting_scheme calc
_refine_ls_wR_factor_gt 0.1682
_refine_ls_wR_factor_ref 0.1915
_reflns_Friedel_coverage 0.000
_reflns_number_gt 5038
_reflns_number_total 7137
_reflns_threshold_expression 'I > 2\s(I)'
_cod_data_source_file d4dt01954g2.cif
_cod_data_source_block otf@100k
_cod_depositor_comments 'Adding full bibliography for 7717133--7717140.cif.'
_cod_database_code 7717139
_shelx_shelxl_version_number 2018/3
_shelx_space_group_comment
;
The symmetry employed for this shelxl refinement is uniquely defined
by the following loop, which should always be used as a source of
symmetry information in preference to the above space-group names.
They are only intended as comments.
;
_shelx_estimated_absorpt_t_max 0.641
_shelx_estimated_absorpt_t_min 0.596
_olex2_refinement_description
;
1. Fixed Uiso
 At 1.2 times of:
  All C(H) groups
 At 1.5 times of:
  All C(H,H,H) groups, All C(H,H,H,H,H,H) groups, All O(H) groups, All O(H,H)
  groups
2. Restrained distances
 O8-C42 = O8A-C42A
 1.43 with sigma of 0.01
 O7A-C41
 1.43 with sigma of 0.01
 O8A-C42A \\sim O8-C42
 with sigma of 0.01
 O7A-C41 \\sim O7-C41
 with sigma of 0.01
3. Uiso/Uaniso restraints and constraints
O8 \\sim O8A \\sim C42 \\sim C42A: within 2A with sigma of 0.01 and sigma for
terminal atoms of 0.02 within 2A
O6 \\sim O6A: within 2A with sigma of 0.01 and sigma for terminal atoms of 0.02
within 2A
O7 \\sim O7A \\sim C41: within 2A with sigma of 0.01 and sigma for terminal
atoms of 0.02 within 2A
Uanis(C42) \\sim Ueq: with sigma of 0.001 and sigma for terminal atoms of 0.002
Uanis(O6) \\sim Ueq, Uanis(O6A) \\sim Ueq: with sigma of 0.01 and sigma for
terminal atoms of 0.02
Uanis(O8) \\sim Ueq: with sigma of 0.001 and sigma for terminal atoms of 0.002
4. Others
 Sof(O8)=Sof(H8)=Sof(C42)=Sof(H42A)=Sof(H42B)=Sof(H42C)=1-FVAR(1)
 Sof(O8A)=Sof(H8A)=Sof(C42A)=Sof(H42D)=Sof(H42E)=Sof(H42F)=FVAR(1)
 Sof(O7)=Sof(H7A)=Sof(H41D)=Sof(H41E)=Sof(H41F)=1-FVAR(2)
 Sof(O7A)=Sof(H7AA)=Sof(H41A)=Sof(H41B)=Sof(H41C)=FVAR(2)
 Sof(O6)=Sof(H6A)=Sof(H6B)=1-FVAR(3)
 Sof(O6A)=Sof(H6AA)=Sof(H6AB)=FVAR(3)
5.a Riding coordinates:
 O6(H6A,H6B), O6A(H6AA,H6AB)
5.b Aromatic/amide H refined with riding coordinates:
 C1(H1), C2(H2), C3(H3), C6(H6), C7(H7), C10(H10), C13(H13), C14(H14),
 C15(H15), C16(H16), C18(H18), C19(H19), C21(H21), C22(H22), C23(H23), C26(H26),
  C27(H27), C30(H30), C33(H33), C34(H34), C35(H35), C36(H36), C38(H38), C39(H39)
5.c Idealised Me refined as rotating group:
 C42(H42A,H42B,H42C), C41(H41D,H41E,H41F), C41(H41A,H41B,H41C), C42A(H42D,H42E,
 H42F)
5.d Idealised tetrahedral OH refined as rotating group:
 O7(H7A), O7A(H7AA), O8(H8), O8A(H8A)
;
_olex2_submission_special_instructions 'No special instructions were received'

loop_
_space_group_symop_operation_xyz
'x, y, z'
'-x, -y, -z'

loop_
_atom_site_label
_atom_site_type_symbol
_atom_site_fract_x
_atom_site_fract_y
_atom_site_fract_z
_atom_site_U_iso_or_equiv
_atom_site_adp_type
_atom_site_occupancy
_atom_site_site_symmetry_order
_atom_site_calc_flag
_atom_site_refinement_flags_posn
_atom_site_refinement_flags_adp
_atom_site_refinement_flags_occupancy
_atom_site_disorder_assembly
_atom_site_disorder_group
Br1 Br 1.01042(5) 0.39929(5) -0.20571(5) 0.0495(2) Uani 1 1 d . . . . .
Br2 Br 0.88018(6) 0.84210(5) 0.38906(6) 0.0545(2) Uani 1 1 d . . . . .
Fe1 Fe 0.59373(7) 0.53212(6) 0.21316(6) 0.0353(2) Uani 1 1 d . . . . .
O1 O 0.4534(3) 0.5994(3) 0.2588(3) 0.0413(9) Uani 1 1 d . . . . .
O2 O 0.5220(3) 0.4051(3) 0.2414(3) 0.0388(8) Uani 1 1 d . . . . .
N1 N 0.7420(4) 0.4676(3) 0.1545(3) 0.0366(10) Uani 1 1 d . . . . .
N2 N 0.5847(4) 0.5723(3) 0.0635(3) 0.0352(9) Uani 1 1 d . . . . .
N3 N 0.6769(4) 0.6596(3) 0.1922(3) 0.0387(10) Uani 1 1 d . . . . .
N4 N 0.6141(4) 0.4950(3) 0.3599(3) 0.0370(10) Uani 1 1 d . . . . .
C1 C 0.8164(5) 0.4125(4) 0.2096(5) 0.0417(13) Uani 1 1 d . . . . .
H1 H 0.801176 0.404682 0.285103 0.050 Uiso 1 1 calc R U . . .
C2 C 0.9168(5) 0.3656(4) 0.1593(5) 0.0445(13) Uani 1 1 d . . . . .
H2 H 0.967861 0.326405 0.200826 0.053 Uiso 1 1 calc R U . . .
C3 C 0.9409(5) 0.3765(4) 0.0502(5) 0.0414(12) Uani 1 1 d . . . . .
H3 H 1.008721 0.345176 0.015802 0.050 Uiso 1 1 calc R U . . .
C4 C 0.8638(4) 0.4349(4) -0.0106(5) 0.0405(12) Uani 1 1 d . . . . .
C5 C 0.8787(5) 0.4540(4) -0.1239(4) 0.0416(12) Uani 1 1 d . . . . .
C6 C 0.7981(5) 0.5104(4) -0.1750(5) 0.0433(13) Uani 1 1 d . . . . .
H6 H 0.810008 0.522845 -0.251031 0.052 Uiso 1 1 calc R U . . .
C7 C 0.6976(5) 0.5503(4) -0.1160(4) 0.0401(12) Uani 1 1 d . . . . .
H7 H 0.641432 0.587577 -0.152315 0.048 Uiso 1 1 calc R U . . .
C8 C 0.6799(4) 0.5359(4) -0.0078(4) 0.0364(12) Uani 1 1 d . . . . .
C9 C 0.7646(4) 0.4782(4) 0.0459(4) 0.0358(11) Uani 1 1 d . . . . .
C10 C 0.5036(5) 0.6318(4) 0.0242(4) 0.0396(12) Uani 1 1 d . . . . .
H10 H 0.510295 0.646507 -0.051306 0.048 Uiso 1 1 calc R U . . .
C11 C 0.4068(4) 0.6759(4) 0.0849(4) 0.0348(11) Uani 1 1 d . . . . .
C12 C 0.3249(5) 0.7402(4) 0.0274(5) 0.0404(12) Uani 1 1 d . . . . .
C13 C 0.3373(5) 0.7637(4) -0.0847(5) 0.0461(14) Uani 1 1 d . . . . .
H13 H 0.403706 0.737623 -0.126953 0.055 Uiso 1 1 calc R U . . .
C14 C 0.2575(5) 0.8227(4) -0.1363(5) 0.0491(14) Uani 1 1 d . . . . .
H14 H 0.267120 0.834728 -0.211886 0.059 Uiso 1 1 calc R U . . .
C15 C 0.1597(5) 0.8658(4) -0.0738(5) 0.0496(15) Uani 1 1 d . . . . .
H15 H 0.105150 0.908959 -0.108455 0.059 Uiso 1 1 calc R U . . .
C16 C 0.1447(5) 0.8451(5) 0.0342(5) 0.0493(14) Uani 1 1 d . . . . .
H16 H 0.078687 0.873024 0.075133 0.059 Uiso 1 1 calc R U . . .
C17 C 0.2262(5) 0.7821(4) 0.0881(5) 0.0428(13) Uani 1 1 d . . . . .
C18 C 0.2080(5) 0.7587(4) 0.2029(5) 0.0458(13) Uani 1 1 d . . . . .
H18 H 0.141393 0.786453 0.243278 0.055 Uiso 1 1 calc R U . . .
C19 C 0.2840(5) 0.6972(4) 0.2559(5) 0.0430(13) Uani 1 1 d . . . . .
H19 H 0.268770 0.681729 0.332621 0.052 Uiso 1 1 calc R U . . .
C20 C 0.3866(4) 0.6557(4) 0.1979(4) 0.0362(11) Uani 1 1 d . . . . .
C21 C 0.7034(5) 0.7417(4) 0.1037(4) 0.0434(13) Uani 1 1 d . . . . .
H21 H 0.682964 0.741594 0.040289 0.052 Uiso 1 1 calc R U . . .
C22 C 0.7604(5) 0.8287(5) 0.1002(5) 0.0510(15) Uani 1 1 d . . . . .
H22 H 0.776714 0.886632 0.035502 0.061 Uiso 1 1 calc R U . . .
C23 C 0.7922(5) 0.8308(4) 0.1881(5) 0.0476(14) Uani 1 1 d . . . . .
H23 H 0.832258 0.889332 0.185193 0.057 Uiso 1 1 calc R U . . .
C24 C 0.7655(4) 0.7449(4) 0.2850(4) 0.0407(12) Uani 1 1 d . . . . .
C25 C 0.7950(5) 0.7345(4) 0.3829(5) 0.0443(13) Uani 1 1 d . . . . .
C26 C 0.7629(5) 0.6492(4) 0.4732(5) 0.0429(13) Uani 1 1 d . . . . .
H26 H 0.781973 0.645337 0.538474 0.051 Uiso 1 1 calc R U . . .
C27 C 0.7019(5) 0.5672(4) 0.4700(4) 0.0412(12) Uani 1 1 d . . . . .
H27 H 0.680324 0.508539 0.533358 0.049 Uiso 1 1 calc R U . . .
C28 C 0.6729(4) 0.5705(4) 0.3767(4) 0.0364(11) Uani 1 1 d . . . . .
C29 C 0.7058(4) 0.6604(4) 0.2839(4) 0.0385(12) Uani 1 1 d . . . . .
C30 C 0.5856(4) 0.4059(4) 0.4353(4) 0.0376(12) Uani 1 1 d . . . . .
H30 H 0.603879 0.396186 0.502322 0.045 Uiso 1 1 calc R U . . .
C31 C 0.5303(5) 0.3219(4) 0.4278(4) 0.0363(11) Uani 1 1 d . . . . .
C32 C 0.5042(5) 0.2283(4) 0.5227(4) 0.0392(12) Uani 1 1 d . . . . .
C33 C 0.5340(5) 0.2148(4) 0.6193(4) 0.0434(13) Uani 1 1 d . . . . .
H33 H 0.573187 0.269687 0.624905 0.052 Uiso 1 1 calc R U . . .
C34 C 0.5089(6) 0.1253(5) 0.7069(5) 0.0524(15) Uani 1 1 d . . . . .
H34 H 0.531676 0.118651 0.771114 0.063 Uiso 1 1 calc R U . . .
C35 C 0.4495(5) 0.0439(5) 0.7012(5) 0.0494(14) Uani 1 1 d . . . . .
H35 H 0.431670 -0.018152 0.761391 0.059 Uiso 1 1 calc R U . . .
C36 C 0.4180(5) 0.0544(4) 0.6090(5) 0.0453(13) Uani 1 1 d . . . . .
H36 H 0.377150 -0.000557 0.605451 0.054 Uiso 1 1 calc R U . . .
C37 C 0.4443(5) 0.1450(4) 0.5185(4) 0.0414(13) Uani 1 1 d . . . . .
C38 C 0.4109(5) 0.1568(4) 0.4214(4) 0.0416(13) Uani 1 1 d . . . . .
H38 H 0.368241 0.102428 0.419081 0.050 Uiso 1 1 calc R U . . .
C39 C 0.4372(4) 0.2418(4) 0.3329(4) 0.0402(12) Uani 1 1 d . . . . .
H39 H 0.414337 0.245210 0.269614 0.048 Uiso 1 1 calc R U . . .
C40 C 0.4984(4) 0.3263(4) 0.3326(4) 0.0375(12) Uani 1 1 d . . . . .
S1 S 0.79855(13) 0.81936(11) -0.20402(12) 0.0479(4) Uani 1 1 d . . . . .
F1 F 0.7796(7) 1.0018(4) -0.1722(5) 0.130(2) Uani 1 1 d . . . . .
F2 F 0.7500(5) 1.0043(4) -0.3248(4) 0.1041(17) Uani 1 1 d . . . . .
F3 F 0.9212(5) 0.9865(5) -0.3056(5) 0.130(2) Uani 1 1 d . . . . .
O3 O 0.6772(4) 0.8070(4) -0.1517(3) 0.0613(12) Uani 1 1 d . . . . .
O4 O 0.8707(4) 0.7873(4) -0.1303(4) 0.0701(13) Uani 1 1 d . . . . .
O5 O 0.8384(5) 0.7883(4) -0.3015(4) 0.0750(14) Uani 1 1 d . . . . .
C43 C 0.8135(7) 0.9597(6) -0.2556(7) 0.075(2) Uani 1 1 d . . . . .
O6 O 0.461(3) 0.973(2) -0.002(2) 0.112(6) Uani 0.45(3) 1 d . U P A 1
H6A H 0.432081 1.023580 -0.047106 0.167 Uiso 0.45(3) 1 d R U P A 1
H6B H 0.407251 0.947980 0.057884 0.167 Uiso 0.45(3) 1 d R U P A 1
O6A O 0.514(2) 0.9300(18) -0.0102(17) 0.119(5) Uani 0.55(3) 1 d . U P A 2
H6AA H 0.555024 0.900637 -0.058188 0.179 Uiso 0.55(3) 1 d R U P A 2
H6AB H 0.489184 0.877497 0.047782 0.179 Uiso 0.55(3) 1 d R U P A 2
O7 O 0.852(2) 0.113(2) 0.4129(15) 0.060(5) Uani 0.28(2) 1 d D U P B 2
H7A H 0.867444 0.126160 0.344965 0.089 Uiso 0.28(2) 1 calc R U P B 2
O7A O 0.8071(6) 0.1676(8) 0.4181(6) 0.051(3) Uani 0.72(2) 1 d D U P B 1
H7AA H 0.795138 0.102846 0.436437 0.076 Uiso 0.72(2) 1 calc R U P B 1
O8 O 0.8266(10) 0.3646(8) 0.4771(8) 0.033(3) Uani 0.382(12) 1 d D U P C 2
H8 H 0.786693 0.326692 0.462081 0.049 Uiso 0.382(12) 1 calc R U P C 2
O8A O 0.8887(8) 0.3333(5) 0.4604(5) 0.041(2) Uani 0.618(12) 1 d D U P C 1
H8A H 0.820391 0.322892 0.498387 0.061 Uiso 0.618(12) 1 calc R U P C 1
C42 C 0.9392(11) 0.3371(15) 0.4476(15) 0.037(4) Uani 0.382(12) 1 d D U P C 2
H42A H 0.973878 0.380121 0.372914 0.055 Uiso 0.382(12) 1 calc R U P C 2
H42B H 0.945968 0.262598 0.451356 0.055 Uiso 0.382(12) 1 calc R U P C 2
H42C H 0.979320 0.348650 0.497057 0.055 Uiso 0.382(12) 1 calc R U P C 2
C41 C 0.9181(6) 0.1834(6) 0.4395(7) 0.074(2) Uani 1 1 d D U . . .
H41D H 0.905110 0.256691 0.398675 0.111 Uiso 0.28(2) 1 calc R U P B 2
H41E H 1.000333 0.165398 0.419563 0.111 Uiso 0.28(2) 1 calc R U P B 2
H41F H 0.892712 0.174673 0.517725 0.111 Uiso 0.28(2) 1 calc R U P B 2
H41A H 0.980724 0.190472 0.373169 0.111 Uiso 0.72(2) 1 calc R U P B 1
H41B H 0.934236 0.122757 0.498090 0.111 Uiso 0.72(2) 1 calc R U P B 1
H41C H 0.912007 0.247411 0.461078 0.111 Uiso 0.72(2) 1 calc R U P B 1
C42A C 0.9359(9) 0.4059(8) 0.4864(9) 0.066(3) Uani 0.618(12) 1 d D U P C 1
H42D H 1.013872 0.421162 0.439005 0.099 Uiso 0.618(12) 1 calc R U P C 1
H42E H 0.939238 0.378268 0.562515 0.099 Uiso 0.618(12) 1 calc R U P C 1
H42F H 0.888561 0.470582 0.476286 0.099 Uiso 0.618(12) 1 calc R U P C 1

loop_
_atom_site_aniso_label
_atom_site_aniso_U_11
_atom_site_aniso_U_22
_atom_site_aniso_U_33
_atom_site_aniso_U_23
_atom_site_aniso_U_13
_atom_site_aniso_U_12
Br1 0.0404(4) 0.0612(4) 0.0483(4) -0.0291(3) -0.0001(3) 0.0011(3)
Br2 0.0525(4) 0.0615(4) 0.0583(4) -0.0286(3) -0.0121(3) -0.0116(3)
Fe1 0.0377(5) 0.0403(4) 0.0283(4) -0.0128(3) -0.0067(3) 0.0002(3)
O1 0.042(2) 0.048(2) 0.0336(19) -0.0171(16) -0.0060(16) 0.0024(17)
O2 0.044(2) 0.0412(19) 0.0333(19) -0.0139(16) -0.0113(16) -0.0003(16)
N1 0.039(2) 0.036(2) 0.035(2) -0.0118(18) -0.0107(19) 0.0006(18)
N2 0.036(2) 0.038(2) 0.030(2) -0.0128(18) -0.0045(19) 0.0006(18)
N3 0.038(2) 0.046(2) 0.033(2) -0.015(2) -0.0065(19) 0.0001(19)
N4 0.038(2) 0.043(2) 0.033(2) -0.0143(19) -0.0086(19) -0.0036(19)
C1 0.042(3) 0.045(3) 0.040(3) -0.012(2) -0.012(3) -0.005(2)
C2 0.038(3) 0.046(3) 0.045(3) -0.012(3) -0.009(3) 0.006(2)
C3 0.034(3) 0.043(3) 0.051(3) -0.021(3) -0.009(2) 0.001(2)
C4 0.033(3) 0.042(3) 0.048(3) -0.019(2) -0.007(2) -0.001(2)
C5 0.040(3) 0.045(3) 0.036(3) -0.015(2) 0.001(2) -0.005(2)
C6 0.042(3) 0.048(3) 0.040(3) -0.018(3) -0.004(3) -0.003(3)
C7 0.039(3) 0.047(3) 0.033(3) -0.016(2) -0.005(2) 0.001(2)
C8 0.037(3) 0.037(3) 0.037(3) -0.015(2) -0.009(2) 0.000(2)
C9 0.031(3) 0.038(3) 0.037(3) -0.015(2) -0.004(2) 0.001(2)
C10 0.040(3) 0.045(3) 0.037(3) -0.016(2) -0.010(2) -0.001(2)
C11 0.031(3) 0.035(3) 0.038(3) -0.013(2) -0.006(2) -0.001(2)
C12 0.037(3) 0.041(3) 0.044(3) -0.018(2) -0.007(2) 0.001(2)
C13 0.041(3) 0.050(3) 0.046(3) -0.013(3) -0.011(3) 0.000(3)
C14 0.053(4) 0.051(3) 0.040(3) -0.007(3) -0.015(3) -0.003(3)
C15 0.043(3) 0.045(3) 0.059(4) -0.008(3) -0.019(3) 0.001(3)
C16 0.039(3) 0.052(3) 0.056(4) -0.021(3) -0.011(3) 0.010(3)
C17 0.043(3) 0.044(3) 0.043(3) -0.015(2) -0.010(3) -0.001(2)
C18 0.038(3) 0.051(3) 0.052(3) -0.025(3) -0.006(3) 0.002(2)
C19 0.043(3) 0.052(3) 0.041(3) -0.023(3) -0.012(3) 0.002(2)
C20 0.031(3) 0.042(3) 0.039(3) -0.019(2) -0.005(2) -0.001(2)
C21 0.049(3) 0.048(3) 0.030(3) -0.013(2) 0.000(2) -0.008(3)
C22 0.061(4) 0.050(3) 0.042(3) -0.012(3) -0.012(3) -0.013(3)
C23 0.044(3) 0.047(3) 0.051(3) -0.021(3) -0.002(3) -0.007(3)
C24 0.033(3) 0.048(3) 0.042(3) -0.019(2) -0.006(2) 0.001(2)
C25 0.038(3) 0.051(3) 0.049(3) -0.027(3) -0.006(3) -0.002(2)
C26 0.036(3) 0.055(3) 0.040(3) -0.020(3) -0.008(2) -0.002(2)
C27 0.040(3) 0.049(3) 0.037(3) -0.016(2) -0.010(2) 0.001(2)
C28 0.037(3) 0.039(3) 0.036(3) -0.018(2) -0.008(2) 0.004(2)
C29 0.033(3) 0.044(3) 0.038(3) -0.017(2) -0.004(2) 0.001(2)
C30 0.037(3) 0.048(3) 0.028(3) -0.014(2) -0.007(2) 0.002(2)
C31 0.040(3) 0.040(3) 0.032(3) -0.016(2) -0.008(2) -0.001(2)
C32 0.039(3) 0.042(3) 0.035(3) -0.012(2) -0.007(2) 0.003(2)
C33 0.051(3) 0.044(3) 0.035(3) -0.013(2) -0.008(3) -0.003(3)
C34 0.066(4) 0.055(4) 0.038(3) -0.011(3) -0.019(3) -0.006(3)
C35 0.054(4) 0.044(3) 0.043(3) -0.009(3) -0.006(3) -0.002(3)
C36 0.050(3) 0.041(3) 0.041(3) -0.014(2) -0.004(3) -0.002(2)
C37 0.043(3) 0.044(3) 0.037(3) -0.015(2) -0.007(2) -0.001(2)
C38 0.040(3) 0.046(3) 0.042(3) -0.018(2) -0.009(2) -0.003(2)
C39 0.037(3) 0.050(3) 0.036(3) -0.017(2) -0.009(2) -0.002(2)
C40 0.033(3) 0.045(3) 0.036(3) -0.018(2) -0.007(2) 0.001(2)
S1 0.0515(9) 0.0538(8) 0.0384(8) -0.0166(6) -0.0093(6) 0.0010(7)
F1 0.231(7) 0.057(3) 0.109(4) -0.032(3) -0.047(5) -0.010(3)
F2 0.118(4) 0.080(3) 0.090(3) 0.011(3) -0.037(3) 0.014(3)
F3 0.103(4) 0.119(4) 0.143(5) 0.009(4) -0.025(4) -0.066(3)
O3 0.057(3) 0.080(3) 0.045(2) -0.014(2) -0.010(2) -0.018(2)
O4 0.062(3) 0.096(4) 0.053(3) -0.026(2) -0.022(2) 0.028(3)
O5 0.091(4) 0.088(3) 0.049(3) -0.036(3) -0.005(3) -0.004(3)
C43 0.079(5) 0.077(5) 0.067(5) -0.016(4) -0.018(4) -0.011(4)
O6 0.130(12) 0.099(11) 0.112(8) -0.033(9) -0.036(9) -0.012(8)
O6A 0.127(12) 0.105(10) 0.129(8) -0.044(8) -0.020(9) -0.021(8)
O7 0.071(11) 0.066(10) 0.057(8) -0.037(8) -0.009(8) -0.030(8)
O7A 0.038(4) 0.060(5) 0.042(3) 0.006(3) -0.016(3) -0.005(3)
O8 0.030(3) 0.034(3) 0.033(3) -0.0105(19) -0.0070(19) 0.0056(18)
O8A 0.043(6) 0.056(4) 0.021(3) -0.013(3) -0.007(4) 0.005(4)
C42 0.036(4) 0.038(4) 0.036(4) -0.010(2) -0.010(2) 0.001(2)
C41 0.057(4) 0.066(4) 0.087(5) -0.017(4) -0.012(4) 0.004(3)
C42A 0.040(5) 0.075(7) 0.065(6) -0.005(5) -0.009(5) 0.012(5)

loop_
_atom_type_symbol
_atom_type_description
_atom_type_scat_dispersion_real
_atom_type_scat_dispersion_imag
_atom_type_scat_source
C C 0.0148 0.0070 'International Tables Vol C Tables 4.2.6.8 and 6.1.1.4'
H H 0.0000 0.0000 'International Tables Vol C Tables 4.2.6.8 and 6.1.1.4'
Br Br -0.9502 1.0410 'International Tables Vol C Tables 4.2.6.8 and 6.1.1.4'
F F 0.0599 0.0411 'International Tables Vol C Tables 4.2.6.8 and 6.1.1.4'
Fe Fe -0.2784 2.5795 'International Tables Vol C Tables 4.2.6.8 and 6.1.1.4'
N N 0.0253 0.0136 'International Tables Vol C Tables 4.2.6.8 and 6.1.1.4'
O O 0.0412 0.0250 'International Tables Vol C Tables 4.2.6.8 and 6.1.1.4'
S S 0.2924 0.4247 'International Tables Vol C Tables 4.2.6.8 and 6.1.1.4'

loop_
_geom_angle_atom_site_label_1
_geom_angle_atom_site_label_2
_geom_angle_atom_site_label_3
_geom_angle
_geom_angle_site_symmetry_1
_geom_angle_site_symmetry_3
_geom_angle_publ_flag
O1 Fe1 O2 92.57(16) . . ?
O1 Fe1 N1 175.96(16) . . ?
O1 Fe1 N2 93.33(17) . . ?
O1 Fe1 N3 89.88(17) . . ?
O1 Fe1 N4 89.40(17) . . ?
O2 Fe1 N1 88.82(16) . . ?
O2 Fe1 N2 89.73(16) . . ?
O2 Fe1 N3 175.19(16) . . ?
O2 Fe1 N4 93.14(16) . . ?
N1 Fe1 N3 89.01(18) . . ?
N2 Fe1 N1 82.88(17) . . ?
N2 Fe1 N3 94.26(17) . . ?
N2 Fe1 N4 175.95(17) . . ?
N4 Fe1 N1 94.31(18) . . ?
N4 Fe1 N3 82.75(17) . . ?
C20 O1 Fe1 127.3(3) . . ?
C40 O2 Fe1 128.6(3) . . ?
C1 N1 Fe1 127.4(4) . . ?
C1 N1 C9 118.6(5) . . ?
C9 N1 Fe1 114.0(3) . . ?
C8 N2 Fe1 114.3(3) . . ?
C10 N2 Fe1 125.8(4) . . ?
C10 N2 C8 119.8(4) . . ?
C21 N3 Fe1 128.0(4) . . ?
C21 N3 C29 118.7(5) . . ?
C29 N3 Fe1 113.4(3) . . ?
C28 N4 Fe1 113.9(3) . . ?
C30 N4 Fe1 125.0(4) . . ?
C30 N4 C28 120.8(4) . . ?
N1 C1 H1 119.0 . . ?
N1 C1 C2 121.9(5) . . ?
C2 C1 H1 119.0 . . ?
C1 C2 H2 120.0 . . ?
C3 C2 C1 120.0(5) . . ?
C3 C2 H2 120.0 . . ?
C2 C3 H3 120.3 . . ?
C2 C3 C4 119.4(5) . . ?
C4 C3 H3 120.3 . . ?
C3 C4 C5 125.5(5) . . ?
C9 C4 C3 117.2(5) . . ?
C9 C4 C5 117.3(5) . . ?
C4 C5 Br1 119.8(4) . . ?
C6 C5 Br1 119.1(4) . . ?
C6 C5 C4 121.0(5) . . ?
C5 C6 H6 119.7 . . ?
C5 C6 C7 120.6(5) . . ?
C7 C6 H6 119.7 . . ?
C6 C7 H7 119.6 . . ?
C8 C7 C6 120.8(5) . . ?
C8 C7 H7 119.6 . . ?
C7 C8 N2 128.1(5) . . ?
C7 C8 C9 118.8(5) . . ?
C9 C8 N2 113.1(4) . . ?
N1 C9 C4 122.8(5) . . ?
N1 C9 C8 115.8(5) . . ?
C4 C9 C8 121.4(5) . . ?
N2 C10 H10 117.2 . . ?
N2 C10 C11 125.6(5) . . ?
C11 C10 H10 117.2 . . ?
C10 C11 C12 118.1(5) . . ?
C20 C11 C10 121.6(5) . . ?
C20 C11 C12 120.2(5) . . ?
C13 C12 C11 124.2(5) . . ?
C13 C12 C17 117.3(5) . . ?
C17 C12 C11 118.4(5) . . ?
C12 C13 H13 118.5 . . ?
C14 C13 C12 122.9(6) . . ?
C14 C13 H13 118.5 . . ?
C13 C14 H14 120.6 . . ?
C13 C14 C15 118.7(6) . . ?
C15 C14 H14 120.6 . . ?
C14 C15 H15 119.9 . . ?
C16 C15 C14 120.1(5) . . ?
C16 C15 H15 119.9 . . ?
C15 C16 H16 119.4 . . ?
C15 C16 C17 121.2(6) . . ?
C17 C16 H16 119.4 . . ?
C12 C17 C16 119.7(5) . . ?
C12 C17 C18 119.6(5) . . ?
C16 C17 C18 120.6(5) . . ?
C17 C18 H18 119.3 . . ?
C19 C18 C17 121.4(5) . . ?
C19 C18 H18 119.3 . . ?
C18 C19 H19 119.5 . . ?
C18 C19 C20 121.1(5) . . ?
C20 C19 H19 119.5 . . ?
O1 C20 C11 126.1(5) . . ?
O1 C20 C19 114.7(5) . . ?
C11 C20 C19 119.2(5) . . ?
N3 C21 H21 118.8 . . ?
N3 C21 C22 122.4(5) . . ?
C22 C21 H21 118.8 . . ?
C21 C22 H22 119.8 . . ?
C23 C22 C21 120.4(5) . . ?
C23 C22 H22 119.8 . . ?
C22 C23 H23 120.3 . . ?
C22 C23 C24 119.4(5) . . ?
C24 C23 H23 120.3 . . ?
C25 C24 C23 126.0(5) . . ?
C29 C24 C23 117.4(5) . . ?
C29 C24 C25 116.5(5) . . ?
C24 C25 Br2 119.0(4) . . ?
C26 C25 Br2 119.3(4) . . ?
C26 C25 C24 121.7(5) . . ?
C25 C26 H26 119.8 . . ?
C25 C26 C27 120.4(5) . . ?
C27 C26 H26 119.8 . . ?
C26 C27 H27 119.4 . . ?
C28 C27 C26 121.2(5) . . ?
C28 C27 H27 119.4 . . ?
N4 C28 C29 114.2(4) . . ?
C27 C28 N4 128.1(5) . . ?
C27 C28 C29 117.7(5) . . ?
N3 C29 C24 121.8(5) . . ?
N3 C29 C28 115.8(5) . . ?
C24 C29 C28 122.5(5) . . ?
N4 C30 H30 116.7 . . ?
N4 C30 C31 126.6(5) . . ?
C31 C30 H30 116.7 . . ?
C30 C31 C32 118.2(4) . . ?
C30 C31 C40 122.3(4) . . ?
C40 C31 C32 119.4(4) . . ?
C33 C32 C31 124.1(5) . . ?
C33 C32 C37 116.7(5) . . ?
C37 C32 C31 119.1(5) . . ?
C32 C33 H33 118.7 . . ?
C34 C33 C32 122.7(5) . . ?
C34 C33 H33 118.7 . . ?
C33 C34 H34 120.1 . . ?
C33 C34 C35 119.7(5) . . ?
C35 C34 H34 120.1 . . ?
C34 C35 H35 120.3 . . ?
C36 C35 C34 119.4(5) . . ?
C36 C35 H35 120.3 . . ?
C35 C36 H36 119.3 . . ?
C35 C36 C37 121.4(5) . . ?
C37 C36 H36 119.3 . . ?
C32 C37 C38 118.3(5) . . ?
C36 C37 C32 120.1(5) . . ?
C36 C37 C38 121.7(5) . . ?
C37 C38 H38 118.6 . . ?
C39 C38 C37 122.7(5) . . ?
C39 C38 H38 118.6 . . ?
C38 C39 H39 119.4 . . ?
C38 C39 C40 121.1(5) . . ?
C40 C39 H39 119.4 . . ?
O2 C40 C31 124.1(4) . . ?
O2 C40 C39 116.6(4) . . ?
C31 C40 C39 119.3(5) . . ?
O3 S1 C43 103.0(3) . . ?
O4 S1 O3 114.1(3) . . ?
O4 S1 O5 115.6(3) . . ?
O4 S1 C43 103.4(3) . . ?
O5 S1 O3 115.6(3) . . ?
O5 S1 C43 102.5(4) . . ?
F1 C43 S1 109.9(5) . . ?
F2 C43 S1 112.1(6) . . ?
F2 C43 F1 107.7(7) . . ?
F3 C43 S1 111.7(6) . . ?
F3 C43 F1 107.3(7) . . ?
F3 C43 F2 107.9(7) . . ?
H6A O6 H6B 109.5 . . ?
H6AA O6A H6AB 104.5 . . ?
C41 O7 H7A 109.5 . . ?
C41 O7A H7AA 109.5 . . ?
C42 O8 H8 109.5 . . ?
C42A O8A H8A 109.5 . . ?
O8 C42 H42A 109.5 . . ?
O8 C42 H42B 109.5 . . ?
O8 C42 H42C 109.5 . . ?
H42A C42 H42B 109.5 . . ?
H42A C42 H42C 109.5 . . ?
H42B C42 H42C 109.5 . . ?
O7 C41 H41D 109.5 . . ?
O7 C41 H41E 109.5 . . ?
O7 C41 H41F 109.5 . . ?
O7A C41 H41A 109.5 . . ?
O7A C41 H41B 109.5 . . ?
O7A C41 H41C 109.5 . . ?
H41D C41 H41E 109.5 . . ?
H41D C41 H41F 109.5 . . ?
H41E C41 H41F 109.5 . . ?
H41A C41 H41B 109.5 . . ?
H41A C41 H41C 109.5 . . ?
H41B C41 H41C 109.5 . . ?
O8A C42A H42D 109.5 . . ?
O8A C42A H42E 109.5 . . ?
O8A C42A H42F 109.5 . . ?
H42D C42A H42E 109.5 . . ?
H42D C42A H42F 109.5 . . ?
H42E C42A H42F 109.5 . . ?

loop_
_geom_bond_atom_site_label_1
_geom_bond_atom_site_label_2
_geom_bond_distance
_geom_bond_site_symmetry_2
_geom_bond_publ_flag
Br1 C5 1.891(6) . ?
Br2 C25 1.896(5) . ?
Fe1 O1 1.875(4) . ?
Fe1 O2 1.876(3) . ?
Fe1 N1 1.975(5) . ?
Fe1 N2 1.936(4) . ?
Fe1 N3 1.979(4) . ?
Fe1 N4 1.950(4) . ?
O1 C20 1.316(6) . ?
O2 C40 1.318(6) . ?
N1 C1 1.335(6) . ?
N1 C9 1.369(7) . ?
N2 C8 1.431(7) . ?
N2 C10 1.314(6) . ?
N3 C21 1.324(7) . ?
N3 C29 1.372(6) . ?
N4 C28 1.404(6) . ?
N4 C30 1.301(6) . ?
C1 H1 0.9500 . ?
C1 C2 1.406(8) . ?
C2 H2 0.9500 . ?
C2 C3 1.372(8) . ?
C3 H3 0.9500 . ?
C3 C4 1.415(7) . ?
C4 C5 1.421(8) . ?
C4 C9 1.406(8) . ?
C5 C6 1.369(8) . ?
C6 H6 0.9500 . ?
C6 C7 1.409(8) . ?
C7 H7 0.9500 . ?
C7 C8 1.360(7) . ?
C8 C9 1.431(7) . ?
C10 H10 0.9500 . ?
C10 C11 1.419(8) . ?
C11 C12 1.461(7) . ?
C11 C20 1.405(7) . ?
C12 C13 1.402(8) . ?
C12 C17 1.419(8) . ?
C13 H13 0.9500 . ?
C13 C14 1.376(8) . ?
C14 H14 0.9500 . ?
C14 C15 1.431(9) . ?
C15 H15 0.9500 . ?
C15 C16 1.347(8) . ?
C16 H16 0.9500 . ?
C16 C17 1.426(8) . ?
C17 C18 1.427(8) . ?
C18 H18 0.9500 . ?
C18 C19 1.362(7) . ?
C19 H19 0.9500 . ?
C19 C20 1.431(8) . ?
C21 H21 0.9500 . ?
C21 C22 1.399(8) . ?
C22 H22 0.9500 . ?
C22 C23 1.347(8) . ?
C23 H23 0.9500 . ?
C23 C24 1.418(8) . ?
C24 C25 1.415(8) . ?
C24 C29 1.414(7) . ?
C25 C26 1.369(8) . ?
C26 H26 0.9500 . ?
C26 C27 1.405(7) . ?
C27 H27 0.9500 . ?
C27 C28 1.377(7) . ?
C28 C29 1.425(7) . ?
C30 H30 0.9500 . ?
C30 C31 1.413(7) . ?
C31 C32 1.462(7) . ?
C31 C40 1.416(7) . ?
C32 C33 1.390(7) . ?
C32 C37 1.420(7) . ?
C33 H33 0.9500 . ?
C33 C34 1.376(8) . ?
C34 H34 0.9500 . ?
C34 C35 1.402(8) . ?
C35 H35 0.9500 . ?
C35 C36 1.354(8) . ?
C36 H36 0.9500 . ?
C36 C37 1.406(7) . ?
C37 C38 1.424(7) . ?
C38 H38 0.9500 . ?
C38 C39 1.347(7) . ?
C39 H39 0.9500 . ?
C39 C40 1.416(7) . ?
S1 O3 1.441(5) . ?
S1 O4 1.432(4) . ?
S1 O5 1.439(5) . ?
S1 C43 1.796(8) . ?
F1 C43 1.355(10) . ?
F2 C43 1.324(9) . ?
F3 C43 1.317(9) . ?
O6 H6A 0.8699 . ?
O6 H6B 0.8700 . ?
O6A H6AA 0.8702 . ?
O6A H6AB 0.8699 . ?
O7 H7A 0.8400 . ?
O7 C41 1.481(10) . ?
O7A H7AA 0.8400 . ?
O7A C41 1.497(7) . ?
O8 H8 0.8400 . ?
O8 C42 1.354(7) . ?
O8A H8A 0.8400 . ?
O8A C42A 1.357(7) . ?
C42 H42A 0.9800 . ?
C42 H42B 0.9800 . ?
C42 H42C 0.9800 . ?
C41 H41D 0.9800 . ?
C41 H41E 0.9800 . ?
C41 H41F 0.9800 . ?
C41 H41A 0.9800 . ?
C41 H41B 0.9800 . ?
C41 H41C 0.9800 . ?
C42A H42D 0.9800 . ?
C42A H42E 0.9800 . ?
C42A H42F 0.9800 . ?

loop_
_geom_torsion_atom_site_label_1
_geom_torsion_atom_site_label_2
_geom_torsion_atom_site_label_3
_geom_torsion_atom_site_label_4
_geom_torsion
_geom_torsion_site_symmetry_1
_geom_torsion_site_symmetry_2
_geom_torsion_site_symmetry_3
_geom_torsion_site_symmetry_4
_geom_torsion_publ_flag
Br1 C5 C6 C7 178.5(4) . . . . ?
Br2 C25 C26 C27 -178.6(4) . . . . ?
Fe1 O1 C20 C11 0.8(7) . . . . ?
Fe1 O1 C20 C19 179.8(3) . . . . ?
Fe1 O2 C40 C31 -3.6(7) . . . . ?
Fe1 O2 C40 C39 176.4(3) . . . . ?
Fe1 N1 C1 C2 176.5(4) . . . . ?
Fe1 N1 C9 C4 -177.9(4) . . . . ?
Fe1 N1 C9 C8 1.6(5) . . . . ?
Fe1 N2 C8 C7 179.2(4) . . . . ?
Fe1 N2 C8 C9 -1.1(5) . . . . ?
Fe1 N2 C10 C11 -1.1(7) . . . . ?
Fe1 N3 C21 C22 178.4(4) . . . . ?
Fe1 N3 C29 C24 -179.9(4) . . . . ?
Fe1 N3 C29 C28 0.7(6) . . . . ?
Fe1 N4 C28 C27 -179.2(5) . . . . ?
Fe1 N4 C28 C29 0.6(6) . . . . ?
Fe1 N4 C30 C31 -3.3(8) . . . . ?
O1 Fe1 O2 C40 -89.0(4) . . . . ?
O2 Fe1 O1 C20 -93.0(4) . . . . ?
N1 Fe1 O2 C40 94.8(4) . . . . ?
N1 C1 C2 C3 0.5(8) . . . . ?
N2 Fe1 O1 C20 -3.1(4) . . . . ?
N2 Fe1 O2 C40 177.7(4) . . . . ?
N2 C8 C9 N1 -0.4(6) . . . . ?
N2 C8 C9 C4 179.2(4) . . . . ?
N2 C10 C11 C12 -179.9(5) . . . . ?
N2 C10 C11 C20 -2.5(8) . . . . ?
N3 Fe1 O1 C20 91.2(4) . . . . ?
N3 C21 C22 C23 1.0(9) . . . . ?
N4 Fe1 O1 C20 173.9(4) . . . . ?
N4 Fe1 O2 C40 0.6(4) . . . . ?
N4 C28 C29 N3 -0.9(7) . . . . ?
N4 C28 C29 C24 179.8(5) . . . . ?
N4 C30 C31 C32 -179.2(5) . . . . ?
N4 C30 C31 C40 -0.1(9) . . . . ?
C1 N1 C9 C4 -1.1(7) . . . . ?
C1 N1 C9 C8 178.4(4) . . . . ?
C1 C2 C3 C4 -0.2(8) . . . . ?
C2 C3 C4 C5 179.0(5) . . . . ?
C2 C3 C4 C9 -0.7(7) . . . . ?
C3 C4 C5 Br1 0.0(7) . . . . ?
C3 C4 C5 C6 179.1(5) . . . . ?
C3 C4 C9 N1 1.3(7) . . . . ?
C3 C4 C9 C8 -178.2(5) . . . . ?
C4 C5 C6 C7 -0.6(8) . . . . ?
C5 C4 C9 N1 -178.3(4) . . . . ?
C5 C4 C9 C8 2.2(7) . . . . ?
C5 C6 C7 C8 1.7(8) . . . . ?
C6 C7 C8 N2 178.8(5) . . . . ?
C6 C7 C8 C9 -0.9(7) . . . . ?
C7 C8 C9 N1 179.4(4) . . . . ?
C7 C8 C9 C4 -1.1(7) . . . . ?
C8 N2 C10 C11 -177.8(5) . . . . ?
C9 N1 C1 C2 0.2(7) . . . . ?
C9 C4 C5 Br1 179.6(4) . . . . ?
C9 C4 C5 C6 -1.3(8) . . . . ?
C10 N2 C8 C7 -3.7(8) . . . . ?
C10 N2 C8 C9 176.0(4) . . . . ?
C10 C11 C12 C13 -1.8(8) . . . . ?
C10 C11 C12 C17 178.2(5) . . . . ?
C10 C11 C20 O1 2.7(8) . . . . ?
C10 C11 C20 C19 -176.3(5) . . . . ?
C11 C12 C13 C14 178.6(5) . . . . ?
C11 C12 C17 C16 -180.0(5) . . . . ?
C11 C12 C17 C18 -1.5(8) . . . . ?
C12 C11 C20 O1 -179.9(5) . . . . ?
C12 C11 C20 C19 1.1(7) . . . . ?
C12 C13 C14 C15 2.5(8) . . . . ?
C12 C17 C18 C19 0.5(8) . . . . ?
C13 C12 C17 C16 0.1(8) . . . . ?
C13 C12 C17 C18 178.5(5) . . . . ?
C13 C14 C15 C16 -2.4(8) . . . . ?
C14 C15 C16 C17 1.2(9) . . . . ?
C15 C16 C17 C12 0.0(8) . . . . ?
C15 C16 C17 C18 -178.4(5) . . . . ?
C16 C17 C18 C19 178.9(5) . . . . ?
C17 C12 C13 C14 -1.4(8) . . . . ?
C17 C18 C19 C20 1.3(8) . . . . ?
C18 C19 C20 O1 178.7(5) . . . . ?
C18 C19 C20 C11 -2.1(8) . . . . ?
C20 C11 C12 C13 -179.3(5) . . . . ?
C20 C11 C12 C17 0.7(7) . . . . ?
C21 N3 C29 C24 -1.8(8) . . . . ?
C21 N3 C29 C28 178.9(5) . . . . ?
C21 C22 C23 C24 -1.2(9) . . . . ?
C22 C23 C24 C25 178.6(6) . . . . ?
C22 C23 C24 C29 0.0(8) . . . . ?
C23 C24 C25 Br2 -1.0(8) . . . . ?
C23 C24 C25 C26 178.6(6) . . . . ?
C23 C24 C29 N3 1.5(8) . . . . ?
C23 C24 C29 C28 -179.2(5) . . . . ?
C24 C25 C26 C27 1.9(9) . . . . ?
C25 C24 C29 N3 -177.2(5) . . . . ?
C25 C24 C29 C28 2.1(8) . . . . ?
C25 C26 C27 C28 0.0(8) . . . . ?
C26 C27 C28 N4 179.1(5) . . . . ?
C26 C27 C28 C29 -0.7(8) . . . . ?
C27 C28 C29 N3 179.0(5) . . . . ?
C27 C28 C29 C24 -0.4(8) . . . . ?
C28 N4 C30 C31 -177.5(5) . . . . ?
C29 N3 C21 C22 0.5(8) . . . . ?
C29 C24 C25 Br2 177.6(4) . . . . ?
C29 C24 C25 C26 -2.8(8) . . . . ?
C30 N4 C28 C27 -4.4(8) . . . . ?
C30 N4 C28 C29 175.4(5) . . . . ?
C30 C31 C32 C33 -2.4(8) . . . . ?
C30 C31 C32 C37 177.3(5) . . . . ?
C30 C31 C40 O2 3.7(8) . . . . ?
C30 C31 C40 C39 -176.3(5) . . . . ?
C31 C32 C33 C34 -179.4(6) . . . . ?
C31 C32 C37 C36 -179.8(5) . . . . ?
C31 C32 C37 C38 -0.7(8) . . . . ?
C32 C31 C40 O2 -177.2(5) . . . . ?
C32 C31 C40 C39 2.7(8) . . . . ?
C32 C33 C34 C35 -0.9(10) . . . . ?
C32 C37 C38 C39 2.3(8) . . . . ?
C33 C32 C37 C36 -0.1(8) . . . . ?
C33 C32 C37 C38 179.0(5) . . . . ?
C33 C34 C35 C36 0.2(10) . . . . ?
C34 C35 C36 C37 0.6(9) . . . . ?
C35 C36 C37 C32 -0.6(9) . . . . ?
C35 C36 C37 C38 -179.7(6) . . . . ?
C36 C37 C38 C39 -178.6(6) . . . . ?
C37 C32 C33 C34 0.8(9) . . . . ?
C37 C38 C39 C40 -1.4(9) . . . . ?
C38 C39 C40 O2 178.7(5) . . . . ?
C38 C39 C40 C31 -1.2(8) . . . . ?
C40 C31 C32 C33 178.5(5) . . . . ?
C40 C31 C32 C37 -1.8(8) . . . . ?
O3 S1 C43 F1 60.0(6) . . . . ?
O3 S1 C43 F2 -59.7(7) . . . . ?
O3 S1 C43 F3 179.1(6) . . . . ?
O4 S1 C43 F1 -59.0(7) . . . . ?
O4 S1 C43 F2 -178.8(6) . . . . ?
O4 S1 C43 F3 60.0(7) . . . . ?
O5 S1 C43 F1 -179.6(6) . . . . ?
O5 S1 C43 F2 60.7(7) . . . . ?
O5 S1 C43 F3 -60.5(7) . . . . ?
